data_4061044
loop_
_publ_author_name
'Lavanant, Laurent'
'Chou, Tsung-Yi'
'Chi, Yun'
'Lehmann, Christian W.'
'Toupet, Loic'
'Carpentier, Jean-Fran\,cois'

_publ_section_title
;
 C2-Symmetric Fluorous Diamino-Dialkoxide Complexes of Early Transition Metals
;
_journal_coden_ASTM ORGND7
_journal_issue 23
_journal_name_full Organometallics
_journal_page_first 5450
_journal_page_last 5458
_journal_paper_doi 10.1021/om0494364
_journal_volume 23
_journal_year 2004
_chemical_formula_moiety 'C12 H14 Cl2 F12 N2 O2 Ti'
_chemical_formula_sum 'C12 H14 Cl2 F12 N2 O2 Ti'
_chemical_formula_weight 565.05
_space_group_IT_number 2
_space_group_name_Hall '-P 1'
_space_group_name_H-M_alt 'P -1'
_symmetry_cell_setting triclinic
_symmetry_Int_Tables_number 2
_symmetry_space_group_name_Hall '-P 1'
_symmetry_space_group_name_H-M 'P -1'
_cell_angle_alpha 71.9240(10)
_cell_angle_beta 83.218(2)
_cell_angle_gamma 80.626(2)
_cell_formula_units_Z 2
_cell_length_a 7.3661(2)
_cell_length_b 10.8162(4)
_cell_length_c 12.8858(5)
_cell_measurement_temperature 100
_cell_volume 960.45(6)
_diffrn_ambient_temperature 100
_exptl_crystal_density_diffrn 1.954
_cod_depositor_comments
;
The following automatic conversions were performed:
'_geom_bond_publ_flag' value 'N' changed to 'n' according to
'/home/saulius/struct/CIF-dictionaries/cif_core.dic' dictionary named
'cif_core.dic' version 2.4.1 from 2010-06-29 (14 times).

Automatic conversion script
Id: cif_fix_enum 1527 2010-12-29 10:47:43Z saulius 
;
_cod_database_code 4061044

loop_
_symmetry_equiv_pos_as_xyz
'x, y, z'
'-x, -y, -z'

loop_
_atom_site_label
_atom_site_type_symbol
_atom_site_fract_x
_atom_site_fract_y
_atom_site_fract_z
_atom_site_U_iso_or_equiv
_atom_site_adp_type
_atom_site_occupancy
_atom_site_symmetry_multiplicity
_atom_site_calc_flag
_atom_site_refinement_flags
_atom_site_disorder_assembly
_atom_site_disorder_group
Ti1 Ti 0.98455(4) 0.73676(3) 0.23977(3) 0.01064(9) Uani 1 1 d . . .
Cl1 Cl 0.85847(6) 0.76480(5) 0.08199(4) 0.01752(11) Uani 1 1 d . . .
O1 O 1.12149(17) 0.57031(13) 0.26119(11) 0.0135(3) Uani 1 1 d . . .
C1 C 1.2822(2) 0.53129(17) 0.20567(16) 0.0136(3) Uani 1 1 d . . .
Cl2 Cl 0.75602(6) 0.64392(4) 0.35534(4) 0.01614(11) Uani 1 1 d . . .
C2 C 1.3955(3) 0.64867(18) 0.15813(17) 0.0153(4) Uani 1 1 d . . .
H2A H 1.5016 0.6358 0.2027 0.018 Uiso 1 1 calc R . .
H2B H 1.4441 0.6528 0.0823 0.018 Uiso 1 1 calc R . .
N3 N 1.2754(2) 0.77497(15) 0.15864(13) 0.0131(3) Uani 1 1 d . . .
C3 C 1.2727(3) 0.8683(2) 0.04576(17) 0.0187(4) Uani 1 1 d . . .
H3A H 1.1857 0.9471 0.0460 0.028 Uiso 1 1 calc R . .
H3B H 1.2343 0.8263 -0.0039 0.028 Uiso 1 1 calc R . .
H3C H 1.3965 0.8928 0.0210 0.028 Uiso 1 1 calc R . .
C4 C 1.3562(3) 0.83589(19) 0.22930(16) 0.0146(3) Uani 1 1 d . . .
H4A H 1.3006 0.9287 0.2155 0.018 Uiso 1 1 calc R . .
H4B H 1.4909 0.8337 0.2110 0.018 Uiso 1 1 calc R . .
C5 C 1.3197(2) 0.76174(19) 0.34836(16) 0.0142(3) Uani 1 1 d . . .
H5A H 1.3708 0.6682 0.3612 0.017 Uiso 1 1 calc R . .
H5B H 1.3823 0.7976 0.3944 0.017 Uiso 1 1 calc R . .
N6 N 1.1177(2) 0.77259(15) 0.38021(13) 0.0116(3) Uani 1 1 d . . .
C6 C 1.0896(3) 0.67119(18) 0.48781(16) 0.0158(4) Uani 1 1 d . . .
H6A H 1.1215 0.5836 0.4784 0.024 Uiso 1 1 calc R . .
H6B H 0.9602 0.6828 0.5155 0.024 Uiso 1 1 calc R . .
H6C H 1.1688 0.6807 0.5401 0.024 Uiso 1 1 calc R . .
C7 C 1.0505(3) 0.90654(18) 0.39023(16) 0.0141(3) Uani 1 1 d . . .
H7A H 1.1562 0.9565 0.3782 0.017 Uiso 1 1 calc R . .
H7B H 0.9936 0.8992 0.4651 0.017 Uiso 1 1 calc R . .
O8 O 0.90815(18) 0.91630(13) 0.22879(11) 0.0150(3) Uani 1 1 d . . .
C8 C 0.9070(3) 0.98136(18) 0.30582(15) 0.0135(3) Uani 1 1 d . . .
F11 F 1.56801(17) 0.39201(13) 0.24679(12) 0.0275(3) Uani 1 1 d . . .
C11 C 1.3949(3) 0.4165(2) 0.28680(18) 0.0190(4) Uani 1 1 d . . .
F12 F 1.40534(17) 0.44439(12) 0.38006(11) 0.0232(3) Uani 1 1 d . . .
C12 C 1.2321(3) 0.4822(2) 0.11288(18) 0.0193(4) Uani 1 1 d . . .
F13 F 1.31908(18) 0.30580(12) 0.31375(12) 0.0260(3) Uani 1 1 d . . .
F14 F 1.37411(19) 0.40384(14) 0.08175(12) 0.0291(3) Uani 1 1 d . . .
F15 F 1.08955(18) 0.41490(13) 0.14354(12) 0.0270(3) Uani 1 1 d . . .
F16 F 1.18955(18) 0.58172(12) 0.02406(10) 0.0234(3) Uani 1 1 d . . .
F81 F 1.10763(18) 1.11879(12) 0.18045(11) 0.0237(3) Uani 1 1 d . . .
C81 C 0.9541(3) 1.12178(19) 0.24711(17) 0.0182(4) Uani 1 1 d . . .
F82 F 0.82001(19) 1.19690(12) 0.18711(11) 0.0258(3) Uani 1 1 d . . .
C82 C 0.7115(3) 0.9923(2) 0.36455(18) 0.0184(4) Uani 1 1 d . . .
F83 F 0.98600(18) 1.18166(12) 0.31901(10) 0.0225(3) Uani 1 1 d . . .
F84 F 0.57842(17) 1.02467(14) 0.29533(12) 0.0282(3) Uani 1 1 d . . .
F85 F 0.68086(17) 0.87932(12) 0.43878(11) 0.0242(3) Uani 1 1 d . . .
F86 F 0.68908(17) 1.08300(13) 0.41823(11) 0.0242(3) Uani 1 1 d . . .

loop_
_atom_site_aniso_label
_atom_site_aniso_U_11
_atom_site_aniso_U_22
_atom_site_aniso_U_33
_atom_site_aniso_U_23
_atom_site_aniso_U_13
_atom_site_aniso_U_12
Ti1 0.01103(15) 0.01023(15) 0.01068(16) -0.00345(11) -0.00160(11) -0.00021(11)
Cl1 0.0216(2) 0.0182(2) 0.0140(2) -0.00518(17) -0.00588(17) -0.00203(17)
O1 0.0124(6) 0.0111(6) 0.0161(7) -0.0047(5) 0.0019(5) -0.0001(4)
C1 0.0149(8) 0.0110(8) 0.0148(9) -0.0053(7) 0.0005(7) 0.0001(6)
Cl2 0.01165(19) 0.0170(2) 0.0171(2) -0.00171(17) -0.00033(16) -0.00161(15)
C2 0.0135(8) 0.0158(8) 0.0171(9) -0.0067(7) 0.0029(7) -0.0025(7)
N3 0.0149(7) 0.0127(7) 0.0124(7) -0.0042(6) -0.0009(6) -0.0025(6)
C3 0.0248(10) 0.0162(9) 0.0130(9) -0.0008(7) 0.0010(7) -0.0056(7)
C4 0.0134(8) 0.0170(8) 0.0158(9) -0.0079(7) -0.0004(7) -0.0035(6)
C5 0.0102(8) 0.0165(8) 0.0166(9) -0.0061(7) -0.0023(7) -0.0006(6)
N6 0.0124(7) 0.0113(7) 0.0105(7) -0.0030(6) -0.0011(5) -0.0003(5)
C6 0.0187(9) 0.0144(8) 0.0115(9) -0.0003(7) -0.0016(7) -0.0006(7)
C7 0.0153(8) 0.0134(8) 0.0143(9) -0.0057(7) -0.0030(7) 0.0011(6)
O8 0.0205(6) 0.0127(6) 0.0127(6) -0.0059(5) -0.0042(5) 0.0011(5)
C8 0.0174(8) 0.0123(8) 0.0112(8) -0.0052(6) -0.0022(7) 0.0010(6)
F11 0.0183(6) 0.0265(7) 0.0332(8) -0.0092(6) 0.0015(5) 0.0085(5)
C11 0.0183(9) 0.0153(9) 0.0223(10) -0.0068(8) -0.0002(8) 0.0024(7)
F12 0.0262(6) 0.0217(6) 0.0193(6) -0.0055(5) -0.0056(5) 0.0049(5)
C12 0.0236(10) 0.0152(9) 0.0204(10) -0.0076(8) 0.0014(8) -0.0040(7)
F13 0.0296(7) 0.0120(5) 0.0329(8) -0.0027(5) -0.0021(6) -0.0006(5)
F14 0.0346(7) 0.0260(7) 0.0297(8) -0.0191(6) 0.0037(6) 0.0046(5)
F15 0.0317(7) 0.0268(7) 0.0285(7) -0.0124(6) 0.0010(6) -0.0153(5)
F16 0.0337(7) 0.0221(6) 0.0165(6) -0.0080(5) -0.0032(5) -0.0041(5)
F81 0.0346(7) 0.0147(6) 0.0188(6) -0.0038(5) 0.0069(5) -0.0034(5)
C81 0.0279(10) 0.0136(8) 0.0132(9) -0.0060(7) -0.0037(8) 0.0031(7)
F82 0.0396(7) 0.0141(6) 0.0205(6) -0.0037(5) -0.0103(6) 0.0086(5)
C82 0.0173(9) 0.0173(9) 0.0224(10) -0.0100(8) -0.0050(8) 0.0029(7)
F83 0.0378(7) 0.0153(6) 0.0175(6) -0.0080(5) -0.0006(5) -0.0071(5)
F84 0.0189(6) 0.0339(7) 0.0366(8) -0.0174(6) -0.0133(6) 0.0052(5)
F85 0.0204(6) 0.0231(6) 0.0270(7) -0.0077(5) 0.0066(5) -0.0026(5)
F86 0.0209(6) 0.0267(7) 0.0308(7) -0.0202(6) 0.0004(5) 0.0019(5)

loop_
_geom_bond_atom_site_label_1
_geom_bond_atom_site_label_2
_geom_bond_distance
_geom_bond_site_symmetry_2
_geom_bond_publ_flag
Ti1 O1 1.8710(13) . ?
Ti1 O8 1.8975(13) . ?
Ti1 Cl1 2.2493(5) . ?
Ti1 Cl2 2.2562(5) . ?
Ti1 N3 2.3117(16) . ?
Ti1 N6 2.3163(16) . ?
O1 C1 1.384(2) . ?
C1 C11 1.545(3) . ?
C1 C12 1.553(3) . ?
C1 C2 1.557(3) . ?
C2 N3 1.503(2) . ?
C2 H2A 0.9900 . n
C2 H2B 0.9900 . n
N3 C3 1.491(3) . ?
N3 C4 1.499(2) . ?
C3 H3A 0.9800 . n
C3 H3B 0.9800 . n
C3 H3C 0.9800 . n
C4 C5 1.510(3) . ?
C4 H4A 0.9900 . n
C4 H4B 0.9900 . n
C5 N6 1.492(2) . ?
C5 H5A 0.9900 . n
C5 H5B 0.9900 . n
N6 C7 1.493(2) . ?
N6 C6 1.494(2) . ?
C6 H6A 0.9800 . n
C6 H6B 0.9800 . n
C6 H6C 0.9800 . n
C7 C8 1.550(3) . ?
C7 H7A 0.9900 . n
C7 H7B 0.9900 . n
O8 C8 1.382(2) . ?
C8 C81 1.548(3) . ?
C8 C82 1.550(3) . ?
F11 C11 1.334(2) . ?
C11 F13 1.334(2) . ?
C11 F12 1.340(2) . ?
C12 F15 1.327(2) . ?
C12 F16 1.333(2) . ?
C12 F14 1.340(2) . ?
F81 C81 1.339(2) . ?
C81 F82 1.328(2) . ?
C81 F83 1.344(2) . ?
C82 F85 1.331(2) . ?
C82 F84 1.334(2) . ?
C82 F86 1.345(2) . ?
